data_9006863
loop_
_publ_author_name
'Mitchell, R. H.'
'Chakhmouradian, A. R.'
'Woodward, P. M.'

_publ_section_title
;
 Crystal chemistry of perovskite-type compounds in the
 tausonite-loparite series, (Sr1-2xNaxLax)TiO3
 Sample: synchrotron XRD data
;
_journal_name_full 'Physics and Chemistry of Minerals'
_journal_page_first 583
_journal_page_last 589
_journal_paper_doi 10.1007/s002690000103
_journal_volume 27
_journal_year 2000
_chemical_formula_sum 'La0.25 Na0.25 O3 Sr0.5 Ti'
_chemical_name_mineral Tausonite
_space_group_IT_number 140
_symmetry_space_group_name_Hall '-I 4 2c'
_symmetry_space_group_name_H-M 'I 4/m c m'
_cell_angle_alpha 90
_cell_angle_beta 90
_cell_angle_gamma 90
_cell_length_a 5.49755
_cell_length_b 5.49755
_cell_length_c 7.78810
_cell_formula_units_Z 4
_cell_volume 235.380
_database_code_amcsd 0008445
_exptl_crystal_density_diffrn 5.084
_cod_original_formula_sum '(Sr.5 Na.25 La.25) Ti O3'
_cod_database_code 9006863

loop_
_space_group_symop_operation_xyz
x,y,z
1/2+x,1/2+y,1/2+z
-y,-x,1/2+z
1/2-y,1/2-x,+z
y,x,1/2-z
1/2+y,1/2+x,-z
y,-x,-z
1/2+y,1/2-x,1/2-z
-y,x,z
1/2-y,1/2+x,1/2+z
x,-y,1/2+z
1/2+x,1/2-y,+z
-x,y,1/2-z
1/2-x,1/2+y,-z
x,y,-z
1/2+x,1/2+y,1/2-z
-x,-y,z
1/2-x,1/2-y,1/2+z
y,x,1/2+z
1/2+y,1/2+x,+z
-y,-x,1/2-z
1/2-y,1/2-x,-z
-y,x,-z
1/2-y,1/2+x,1/2-z
y,-x,z
1/2+y,1/2-x,1/2+z
-x,y,1/2+z
1/2-x,1/2+y,+z
x,-y,1/2-z
1/2+x,1/2-y,-z
-x,-y,-z
1/2-x,1/2-y,1/2-z

loop_
_atom_site_label
_atom_site_fract_x
_atom_site_fract_y
_atom_site_fract_z
_atom_site_occupancy
_atom_site_U_iso_or_equiv
SrA 0.00000 0.50000 0.25000 0.50000 0.00355
NaA 0.00000 0.50000 0.25000 0.25000 0.00355
LaA 0.00000 0.50000 0.25000 0.25000 0.00355
Ti 0.00000 0.00000 0.00000 1.00000 0.00279
O1 0.00000 0.00000 0.25000 1.00000 0.00329
O2 0.22480 0.72480 0.00000 1.00000 0.00329

loop_
_cod_related_entry_id
_cod_related_entry_database
_cod_related_entry_code
1 AMCSD 0008445
